data_2239931
loop_
_publ_author_name
'Lyubartseva, Ganna'
'Parkin, Sean'
'Coleman, Morgan D.'
'Mallik, Uma Prasad'

_publ_section_title
;
 Crystal structure of 1-methoxy-2,2,2-tris(pyrazol-1-yl)ethane
;
_journal_coeditor_code SU2774
_journal_issue 9
_journal_name_full 'Acta Crystallographica Section E'
_journal_page_first o1047
_journal_page_last o1048
_journal_paper_doi 10.1107/S1600536814018789
_journal_volume 70
_journal_year 2014
_chemical_formula_iupac 'C12 H14 N6 O'
_chemical_formula_moiety 'C12 H14 N6 O'
_chemical_formula_sum 'C12 H14 N6 O'
_chemical_formula_weight 258.29
_chemical_name_systematic
;
1-Methoxy-2,2,2-tris(pyrazol-1-yl)ethane
;
_space_group_crystal_system monoclinic
_space_group_IT_number 9
_space_group_name_Hall 'C -2yc'
_space_group_name_H-M_alt 'C 1 c 1'
_symmetry_space_group_name_Hall 'C -2yc'
_symmetry_space_group_name_H-M 'C 1 c 1'
_atom_sites_solution_hydrogens difmap
_atom_sites_solution_primary direct
_atom_sites_solution_secondary difmap
_audit_creation_method SHELXL-2014
_cell_angle_alpha 90
_cell_angle_beta 102.5635(11)
_cell_angle_gamma 90
_cell_formula_units_Z 4
_cell_length_a 12.5828(3)
_cell_length_b 12.3847(3)
_cell_length_c 8.4807(2)
_cell_measurement_reflns_used 1549
_cell_measurement_temperature 90.0(2)
_cell_measurement_theta_max 27.48
_cell_measurement_theta_min 1.00
_cell_volume 1289.94(5)
_computing_cell_refinement '<i>SCALEPACK</i> (Otwinowski & Minor, 1997)'
_computing_data_collection '<i>COLLECT</i> (Nonius, 1998)'
_computing_data_reduction '<i>DENZO-SMN</i> (Otwinowski & Minor, 1997)'
_computing_molecular_graphics '<i>XP in SHELXTL</i> (Sheldrick, 2008)'
_computing_publication_material '<i>SHELXL2014</i> (Sheldrick, 2008) and PLATON (Spek, 2009)'
_computing_structure_refinement '<i>SHELXL2014</i> (Sheldrick, 2008)'
_computing_structure_solution '<i>SHELXS97</i> (Sheldrick, 2008)'
_diffrn_ambient_temperature 90
_diffrn_detector_area_resol_mean 9.1
_diffrn_measured_fraction_theta_full 1.000
_diffrn_measured_fraction_theta_max 1.000
_diffrn_measurement_device_type 'Nonius KappaCCD'
_diffrn_measurement_method '\f and \w scans at fixed \c = 55\%'
_diffrn_radiation_type MoK\a
_diffrn_radiation_wavelength 0.71073
_diffrn_reflns_av_R_equivalents 0.0319
_diffrn_reflns_limit_h_max 16
_diffrn_reflns_limit_h_min -16
_diffrn_reflns_limit_k_max 16
_diffrn_reflns_limit_k_min -16
_diffrn_reflns_limit_l_max 11
_diffrn_reflns_limit_l_min -10
_diffrn_reflns_number 11397
_diffrn_reflns_theta_full 25.242
_diffrn_reflns_theta_max 27.479
_diffrn_reflns_theta_min 2.335
_exptl_absorpt_coefficient_mu 0.092
_exptl_absorpt_correction_T_max 0.942
_exptl_absorpt_correction_T_min 0.749
_exptl_absorpt_correction_type multi-scan
_exptl_absorpt_process_details '(<i>SADABS</i>; Sheldrick, 1996)'
_exptl_crystal_colour colourless
_exptl_crystal_density_diffrn 1.330
_exptl_crystal_description block
_exptl_crystal_F_000 544
_exptl_crystal_size_max 0.280
_exptl_crystal_size_mid 0.200
_exptl_crystal_size_min 0.160
_refine_diff_density_max 0.232
_refine_diff_density_min -0.178
_refine_ls_abs_structure_details
;
Refined as a perfect (<i>i.e.</i> 50:50) inversion twin.
;
_refine_ls_extinction_coef 0.0127(19)
_refine_ls_extinction_expression Fc^*^=kFc[1+0.001xFc^2^\l^3^/sin(2\q)]^-1/4^
_refine_ls_extinction_method '<i>SHELXL2014</i> (Sheldrick, 2008)'
_refine_ls_goodness_of_fit_ref 1.103
_refine_ls_hydrogen_treatment constr
_refine_ls_matrix_type full
_refine_ls_number_parameters 174
_refine_ls_number_reflns 2934
_refine_ls_number_restraints 2
_refine_ls_restrained_S_all 1.102
_refine_ls_R_factor_all 0.0581
_refine_ls_R_factor_gt 0.0419
_refine_ls_shift/su_max 0.000
_refine_ls_shift/su_mean 0.000
_refine_ls_structure_factor_coef Fsqd
_refine_ls_weighting_details 'w=1/[\s^2^(Fo^2^)+(0.0453P)^2^+0.5917P] where P=(Fo^2^+2Fc^2^)/3'
_refine_ls_weighting_scheme calc
_refine_ls_wR_factor_gt 0.0932
_refine_ls_wR_factor_ref 0.1024
_reflns_number_gt 2386
_reflns_number_total 2934
_reflns_threshold_expression I>2\s(I)
_cod_data_source_file su2774sup1.cif
_cod_data_source_block I
_cod_database_code 2239931
_cod_database_fobs_code 2239931
_shelx_space_group_comment
;
The symmetry employed for this shelxl refinement is uniquely defined
by the following loop, which should always be used as a source of
symmetry information in preference to the above space-group names.
They are only intended as comments.
;
_shelx_estimated_absorpt_t_min 0.975
_shelx_estimated_absorpt_t_max 0.985
_shelxl_version_number 2.014

loop_
_space_group_symop_operation_xyz
'x, y, z'
'x, -y, z+1/2'
'x+1/2, y+1/2, z'
'x+1/2, -y+1/2, z+1/2'

loop_
_atom_site_type_symbol
_atom_site_label
_atom_site_fract_x
_atom_site_fract_y
_atom_site_fract_z
_atom_site_U_iso_or_equiv
_atom_site_adp_type
_atom_site_calc_flag
_atom_site_occupancy
O O1 0.34875(17) 0.16856(16) 0.5089(3) 0.0305(5) Uani d 1
N N1 0.62903(19) 0.25690(19) 0.5191(3) 0.0229(5) Uani d 1
N N2 0.6299(2) 0.2508(2) 0.3598(3) 0.0291(6) Uani d 1
N N3 0.4892(2) 0.35743(18) 0.5996(3) 0.0255(6) Uani d 1
N N4 0.5617(2) 0.4320(2) 0.6770(4) 0.0378(7) Uani d 1
N N5 0.5520(2) 0.1924(2) 0.7270(3) 0.0236(5) Uani d 1
N N6 0.5898(2) 0.0891(2) 0.7266(3) 0.0296(6) Uani d 1
C C1 0.5280(2) 0.2497(2) 0.5740(3) 0.0212(6) Uani d 1
C C2 0.7343(3) 0.2658(3) 0.3557(4) 0.0336(7) Uani d 1
H H2A 0.7610 0.2658 0.2591 0.040 Uiso calc 1
C C3 0.8001(2) 0.2816(2) 0.5100(4) 0.0318(7) Uani d 1
H H3A 0.8765 0.2933 0.5376 0.038 Uiso calc 1
C C4 0.7295(3) 0.2762(2) 0.6118(4) 0.0303(7) Uani d 1
H H4A 0.7475 0.2845 0.7259 0.036 Uiso calc 1
C C5 0.5010(3) 0.5170(3) 0.6921(5) 0.0426(9) Uani d 1
H H5A 0.5290 0.5831 0.7406 0.051 Uiso calc 1
C C6 0.3900(3) 0.4977(3) 0.6277(5) 0.0394(8) Uani d 1
H H6A 0.3311 0.5461 0.6252 0.047 Uiso calc 1
C C7 0.3848(3) 0.3954(3) 0.5699(4) 0.0307(7) Uani d 1
H H7A 0.3210 0.3574 0.5187 0.037 Uiso calc 1
C C8 0.6077(3) 0.0592(3) 0.8804(4) 0.0330(7) Uani d 1
H H8A 0.6344 -0.0098 0.9187 0.040 Uiso calc 1
C C9 0.5825(3) 0.1410(3) 0.9791(4) 0.0379(8) Uani d 1
H H9A 0.5884 0.1385 1.0927 0.045 Uiso calc 1
C C10 0.5474(2) 0.2258(3) 0.8775(4) 0.0324(7) Uani d 1
H H10A 0.5244 0.2946 0.9067 0.039 Uiso calc 1
C C11 0.4437(2) 0.1869(2) 0.4498(4) 0.0252(6) Uani d 1
H H11A 0.4249 0.2284 0.3478 0.030 Uiso calc 1
H H11B 0.4751 0.1169 0.4266 0.030 Uiso calc 1
C C12 0.3184(3) 0.0580(3) 0.5101(5) 0.0384(8) Uani d 1
H H12A 0.2517 0.0515 0.5511 0.058 Uiso calc 1
H H12B 0.3770 0.0171 0.5800 0.058 Uiso calc 1
H H12C 0.3057 0.0291 0.4000 0.058 Uiso calc 1

loop_
_atom_site_aniso_label
_atom_site_aniso_U_11
_atom_site_aniso_U_22
_atom_site_aniso_U_33
_atom_site_aniso_U_12
_atom_site_aniso_U_13
_atom_site_aniso_U_23
O1 0.0238(11) 0.0263(11) 0.0426(13) -0.0028(9) 0.0099(9) -0.0036(9)
N1 0.0226(13) 0.0254(12) 0.0214(13) 0.0009(10) 0.0062(10) 0.0004(10)
N2 0.0335(15) 0.0325(14) 0.0239(13) 0.0045(11) 0.0115(11) 0.0029(11)
N3 0.0233(12) 0.0213(12) 0.0324(13) -0.0003(10) 0.0072(10) -0.0024(11)
N4 0.0282(14) 0.0256(14) 0.0600(19) -0.0051(12) 0.0103(13) -0.0140(13)
N5 0.0247(12) 0.0237(12) 0.0227(12) -0.0018(10) 0.0058(10) -0.0001(10)
N6 0.0359(15) 0.0213(13) 0.0294(14) 0.0003(10) 0.0025(11) 0.0033(10)
C1 0.0197(14) 0.0219(14) 0.0233(15) 0.0004(10) 0.0074(12) -0.0010(11)
C2 0.0357(17) 0.0306(17) 0.0400(19) 0.0029(14) 0.0203(15) 0.0051(14)
C3 0.0222(15) 0.0285(15) 0.048(2) 0.0000(12) 0.0143(15) 0.0000(14)
C4 0.0257(16) 0.0316(17) 0.0334(17) 0.0020(13) 0.0057(13) -0.0024(13)
C5 0.0370(18) 0.0272(18) 0.064(2) -0.0032(14) 0.0130(17) -0.0149(16)
C6 0.0308(17) 0.0274(17) 0.061(2) 0.0062(14) 0.0116(16) -0.0077(15)
C7 0.0249(15) 0.0287(16) 0.0374(17) 0.0024(12) 0.0042(13) -0.0008(13)
C8 0.0248(16) 0.0364(18) 0.0353(18) -0.0083(14) 0.0009(13) 0.0113(15)
C9 0.0300(17) 0.060(2) 0.0246(16) -0.0035(16) 0.0075(13) 0.0056(15)
C10 0.0260(16) 0.0457(19) 0.0282(16) -0.0028(14) 0.0122(13) -0.0058(14)
C11 0.0214(15) 0.0256(14) 0.0280(15) 0.0008(11) 0.0041(12) -0.0027(12)
C12 0.038(2) 0.0282(17) 0.051(2) -0.0059(14) 0.0126(17) 0.0031(16)

loop_
_atom_type_symbol
_atom_type_description
_atom_type_scat_dispersion_real
_atom_type_scat_dispersion_imag
_atom_type_scat_source
C C 0.0033 0.0016 'International Tables Vol C Tables 4.2.6.8 and 6.1.1.4'
H H 0.0000 0.0000 'International Tables Vol C Tables 4.2.6.8 and 6.1.1.4'
N N 0.0061 0.0033 'International Tables Vol C Tables 4.2.6.8 and 6.1.1.4'
O O 0.0106 0.0060 'International Tables Vol C Tables 4.2.6.8 and 6.1.1.4'

loop_
_geom_angle_atom_site_label_1
_geom_angle_atom_site_label_2
_geom_angle_atom_site_label_3
_geom_angle
C11 O1 C12 114.0(2)
N2 N1 C4 112.3(2)
N2 N1 C1 121.0(2)
C4 N1 C1 126.7(2)
C2 N2 N1 103.8(3)
N4 N3 C7 111.9(2)
N4 N3 C1 118.8(2)
C7 N3 C1 129.0(2)
C5 N4 N3 104.2(3)
C10 N5 N6 112.0(3)
C10 N5 C1 130.5(3)
N6 N5 C1 117.4(2)
C8 N6 N5 104.1(3)
N1 C1 N5 106.9(2)
N1 C1 N3 109.8(2)
N5 C1 N3 109.0(2)
N1 C1 C11 109.6(2)
N5 C1 C11 110.1(2)
N3 C1 C11 111.3(2)
N2 C2 C3 112.3(3)
N2 C2 H2A 123.8
C3 C2 H2A 123.8
C4 C3 C2 104.4(3)
C4 C3 H3A 127.8
C2 C3 H3A 127.8
N1 C4 C3 107.1(3)
N1 C4 H4A 126.4
C3 C4 H4A 126.4
N4 C5 C6 112.0(3)
N4 C5 H5A 124.0
C6 C5 H5A 124.0
C7 C6 C5 105.3(3)
C7 C6 H6A 127.3
C5 C6 H6A 127.3
C6 C7 N3 106.7(3)
C6 C7 H7A 126.7
N3 C7 H7A 126.7
N6 C8 C9 112.0(3)
N6 C8 H8A 124.0
C9 C8 H8A 124.0
C10 C9 C8 105.3(3)
C10 C9 H9A 127.4
C8 C9 H9A 127.4
N5 C10 C9 106.6(3)
N5 C10 H10A 126.7
C9 C10 H10A 126.7
O1 C11 C1 110.5(2)
O1 C11 H11A 109.5
C1 C11 H11A 109.5
O1 C11 H11B 109.5
C1 C11 H11B 109.5
H11A C11 H11B 108.1
O1 C12 H12A 109.5
O1 C12 H12B 109.5
H12A C12 H12B 109.5
O1 C12 H12C 109.5
H12A C12 H12C 109.5
H12B C12 H12C 109.5

loop_
_geom_bond_atom_site_label_1
_geom_bond_atom_site_label_2
_geom_bond_distance
O1 C11 1.411(3)
O1 C12 1.423(4)
N1 N2 1.356(3)
N1 C4 1.357(4)
N1 C1 1.448(3)
N2 C2 1.335(4)
N3 N4 1.363(4)
N3 C7 1.365(4)
N3 C1 1.454(3)
N4 C5 1.323(4)
N5 C10 1.354(4)
N5 N6 1.364(3)
N5 C1 1.452(4)
N6 C8 1.327(4)
C1 C11 1.534(4)
C2 C3 1.402(5)
C2 H2A 0.9500
C3 C4 1.369(4)
C3 H3A 0.9500
C4 H4A 0.9500
C5 C6 1.405(5)
C5 H5A 0.9500
C6 C7 1.355(5)
C6 H6A 0.9500
C7 H7A 0.9500
C8 C9 1.394(5)
C8 H8A 0.9500
C9 C10 1.369(5)
C9 H9A 0.9500
C10 H10A 0.9500
C11 H11A 0.9900
C11 H11B 0.9900
C12 H12A 0.9800
C12 H12B 0.9800
C12 H12C 0.9800

loop_
_geom_hbond_atom_site_label_D
_geom_hbond_atom_site_label_H
_geom_hbond_atom_site_label_A
_geom_hbond_site_symmetry_A
_geom_hbond_distance_DH
_geom_hbond_distance_HA
_geom_hbond_distance_DA
_geom_hbond_angle_DHA
C5 H5A N2 2_565 0.95 2.51 3.453(4) 171
C9 H9A N2 1_556 0.95 2.61 3.433(4) 145
C4 H4A O1 4_555 0.95 2.53 3.444(4) 162

loop_
_geom_torsion_atom_site_label_1
_geom_torsion_atom_site_label_2
_geom_torsion_atom_site_label_3
_geom_torsion_atom_site_label_4
_geom_torsion
C4 N1 N2 C2 0.6(3)
C1 N1 N2 C2 177.0(3)
C7 N3 N4 C5 -1.0(4)
C1 N3 N4 C5 -175.4(3)
C10 N5 N6 C8 0.5(3)
C1 N5 N6 C8 178.0(2)
N2 N1 C1 N5 144.6(2)
C4 N1 C1 N5 -39.6(4)
N2 N1 C1 N3 -97.3(3)
C4 N1 C1 N3 78.6(3)
N2 N1 C1 C11 25.2(3)
C4 N1 C1 C11 -158.9(3)
C10 N5 C1 N1 115.6(3)
N6 N5 C1 N1 -61.3(3)
C10 N5 C1 N3 -3.0(4)
N6 N5 C1 N3 -179.9(2)
C10 N5 C1 C11 -125.4(3)
N6 N5 C1 C11 57.7(3)
N4 N3 C1 N1 -43.9(3)
C7 N3 C1 N1 142.8(3)
N4 N3 C1 N5 72.9(3)
C7 N3 C1 N5 -100.4(3)
N4 N3 C1 C11 -165.4(3)
C7 N3 C1 C11 21.3(4)
N1 N2 C2 C3 -0.1(3)
N2 C2 C3 C4 -0.4(4)
N2 N1 C4 C3 -0.9(3)
C1 N1 C4 C3 -177.1(3)
C2 C3 C4 N1 0.8(3)
N3 N4 C5 C6 0.9(4)
N4 C5 C6 C7 -0.5(5)
C5 C6 C7 N3 -0.2(4)
N4 N3 C7 C6 0.8(4)
C1 N3 C7 C6 174.4(3)
N5 N6 C8 C9 -0.2(3)
N6 C8 C9 C10 -0.2(4)
N6 N5 C10 C9 -0.6(3)
C1 N5 C10 C9 -177.7(3)
C8 C9 C10 N5 0.4(3)
C12 O1 C11 C1 -124.7(3)
N1 C1 C11 O1 173.5(2)
N5 C1 C11 O1 56.2(3)
N3 C1 C11 O1 -64.8(3)
